data_1572773
loop_
_publ_author_name
'Logelin, Madison E.'
'Schreiber, Eric'
'Mercado, Brandon Q.'
'Burke, Michael J.'
'Davis, Caitlin M.'
'Bartholomew, Amymarie K.'

_publ_section_title
;
 Exfoliation of a metal-organic framework enabled by post-synthetic
 cleavage of a dipyridyl dianthracene ligand.
;
_journal_issue 37
_journal_name_full 'Chemical science'
_journal_page_first 15198
_journal_page_last 15204
_journal_paper_doi 10.1039/d4sc03524k
_journal_volume 15
_journal_year 2024
_chemical_formula_moiety 'C66 H44 N4 O12 Zn3, 4(C3 H7 N O)'
_chemical_formula_sum 'C78 H72 N8 O16 Zn3'
_chemical_formula_weight 1573.54
_space_group_crystal_system monoclinic
_space_group_IT_number 14
_space_group_name_Hall '-P 2ybc'
_space_group_name_H-M_alt 'P 1 21/c 1'
_atom_sites_solution_hydrogens geom
_audit_creation_date 2024-03-21
_audit_creation_method
;
Olex2 1.5
(compiled 2024.01.12 svn.r2f8d729c for OlexSys, GUI svn.r6928)
;
_audit_update_record
;
2024-03-21 deposited with the CCDC.	2024-08-13 downloaded from the CCDC.
;
_cell_angle_alpha 90
_cell_angle_beta 111.915(5)
_cell_angle_gamma 90
_cell_formula_units_Z 2
_cell_length_a 23.3813(11)
_cell_length_b 8.8522(4)
_cell_length_c 18.8122(9)
_cell_measurement_reflns_used 15369
_cell_measurement_temperature 100.00
_cell_measurement_theta_max 63.9720
_cell_measurement_theta_min 2.0170
_cell_volume 3612.3(3)
_computing_cell_refinement 'CrysAlisPro 1.171.43.112a (Rigaku OD, 2024)'
_computing_data_collection 'CrysAlisPro system (CCD 43.92a 64-bit (release 05-10-2023))'
_computing_data_reduction 'CrysAlisPro 1.171.43.112a (Rigaku OD, 2024)'
_computing_molecular_graphics 'Olex2 1.5 (Dolomanov et al., 2009)'
_computing_publication_material 'Olex2 1.5 (Dolomanov et al., 2009)'
_computing_structure_refinement 'SHELXL 2018/3 (Sheldrick, 2015)'
_diffrn_ambient_temperature 100.00
_diffrn_detector 'CCD plate'
_diffrn_measured_fraction_theta_full 0.989
_diffrn_measured_fraction_theta_max 0.976
_diffrn_measurement_details
;
List of Runs (angles in degrees, time in seconds):

  # Type    Start    End  Width  t~exp~   \w     \q     \k     \f   Frames
#--------------------------------------------------------------------------
  1  \w    -48.00 132.00   2.00    4.00    --   42.00   0.00   0.00   90
  2  \w    -48.00 132.00   2.00    4.00    --   42.00   0.00 180.00   90
  3  \w    -48.00 132.00   2.00    4.00    --   42.00  54.00 220.00   90
  4  \w    -48.00 132.00   2.00    4.00    --   42.00  54.00  55.00   90
  5  \w    -48.00 132.00   2.00    4.00    --   42.00  54.00 320.00   90
  6  \w    -48.00 132.00   2.00    4.00    --   42.00  54.00 110.00   90
  7  \w    -48.00 132.00   2.00    4.00    --   42.00  54.00   0.00   90
  8  \w    -48.00 132.00   2.00    4.00    --   42.00  54.00 275.00   90
  9  \w    -48.00 132.00   2.00    4.00    --   42.00  54.00 200.00   90
 10  \w    -48.00 132.00   2.00    4.00    --   42.00  54.00 180.00   90
 11  \w    -48.00 132.00   2.00    4.00    --   42.00  54.00 165.00   90
 12  \w      0.00 180.00   2.00   35.00    --   90.00   0.00   0.00   90
 13  \w      0.00 180.00   2.00   35.00    --   90.00   0.00 180.00   90
 14  \w      0.00 180.00   2.00   35.00    --   90.00  54.00  50.00   90
 15  \w      0.00 180.00   2.00   35.00    --   90.00  54.00 125.00   90
 16  \w      0.00 180.00   2.00   35.00    --   90.00  54.00 225.00   90
 17  \w      0.00 180.00   2.00   35.00    --   90.00  54.00 300.00   90
 18  \w      0.00 180.00   2.00   35.00    --   90.00  54.00 250.00   90
 19  \w      0.00 180.00   2.00   35.00    --   90.00  54.00 150.00   90
 20  \w      0.00 180.00   2.00   35.00    --   90.00  54.00  75.00   90
 21  \w      0.00 180.00   2.00   35.00    --   90.00  54.00 350.00   90
 22  \w      0.00 166.00   2.00   35.00    --   90.00  54.00  25.00   83
;
_diffrn_measurement_device 'abstract diffractometer'
_diffrn_measurement_device_type 'dtrek-CrysAlisPro-abstract goniometer imported rigaku-d*trek images'
_diffrn_measurement_method '\w scans'
_diffrn_orient_matrix_type 'CrysAlisPro convention (1999,Acta A55,543-557)'
_diffrn_orient_matrix_UB_11 0.0056752000
_diffrn_orient_matrix_UB_12 0.1608775000
_diffrn_orient_matrix_UB_13 0.0332356000
_diffrn_orient_matrix_UB_21 0.0005583000
_diffrn_orient_matrix_UB_22 0.0652175000
_diffrn_orient_matrix_UB_23 -0.0757122000
_diffrn_orient_matrix_UB_31 -0.0707282000
_diffrn_orient_matrix_UB_32 0.0134874000
_diffrn_orient_matrix_UB_33 -0.0309589000
_diffrn_radiation_monochromator graphite
_diffrn_radiation_probe x-ray
_diffrn_radiation_type 'Cu K\a'
_diffrn_radiation_wavelength 1.54184
_diffrn_reflns_av_R_equivalents 0.1685
_diffrn_reflns_av_unetI/netI 0.0602
_diffrn_reflns_Laue_measured_fraction_full 0.989
_diffrn_reflns_Laue_measured_fraction_max 0.976
_diffrn_reflns_limit_h_max 26
_diffrn_reflns_limit_h_min -27
_diffrn_reflns_limit_k_max 10
_diffrn_reflns_limit_k_min -10
_diffrn_reflns_limit_l_max 22
_diffrn_reflns_limit_l_min -22
_diffrn_reflns_number 97198
_diffrn_reflns_point_group_measured_fraction_full 0.989
_diffrn_reflns_point_group_measured_fraction_max 0.976
_diffrn_reflns_theta_full 67.684
_diffrn_reflns_theta_max 68.802
_diffrn_reflns_theta_min 2.037
_diffrn_source 'fine-focus sealed X-ray tube'
_diffrn_source_type 'Enhance (Cu) X-ray Source'
_exptl_absorpt_coefficient_mu 1.782
_exptl_absorpt_correction_T_max 1.00000
_exptl_absorpt_correction_T_min 0.47123
_exptl_absorpt_correction_type multi-scan
_exptl_absorpt_process_details
;
CrysAlisPro 1.171.43.112a (Rigaku Oxford Diffraction, 2024)
Empirical absorption correction using spherical harmonics,
implemented in SCALE3 ABSPACK scaling algorithm.
;
_exptl_crystal_colour colorless
_exptl_crystal_density_diffrn 1.447
_exptl_crystal_description plate
_exptl_crystal_F_000 1628
_exptl_crystal_size_max 0.05
_exptl_crystal_size_mid 0.04
_exptl_crystal_size_min 0.005
_refine_diff_density_max 1.240
_refine_diff_density_min -0.604
_refine_diff_density_rms 0.081
_refine_ls_extinction_method none
_refine_ls_goodness_of_fit_ref 1.030
_refine_ls_hydrogen_treatment constr
_refine_ls_matrix_type full
_refine_ls_number_parameters 479
_refine_ls_number_reflns 6548
_refine_ls_number_restraints 0
_refine_ls_restrained_S_all 1.030
_refine_ls_R_factor_all 0.1297
_refine_ls_R_factor_gt 0.0788
_refine_ls_shift/su_max 0.001
_refine_ls_shift/su_mean 0.000
_refine_ls_structure_factor_coef Fsqd
_refine_ls_weighting_details 'w=1/[\s^2^(Fo^2^)+(0.0901P)^2^+10.1953P] where P=(Fo^2^+2Fc^2^)/3'
_refine_ls_weighting_scheme calc
_refine_ls_wR_factor_gt 0.1936
_refine_ls_wR_factor_ref 0.2230
_reflns_Friedel_coverage 0.000
_reflns_number_gt 3941
_reflns_number_total 6548
_reflns_threshold_expression 'I > 2\s(I)'
_cod_data_source_file d4sc03524k2.cif
_cod_data_source_block Zn3BDC3diAnCNC-3Py
_cod_database_code 1572773
_shelx_shelxl_version_number 2018/3
_chemical_oxdiff_formula C78H72N8O16Zn3
_shelx_space_group_comment
;
The symmetry employed for this shelxl refinement is uniquely defined
by the following loop, which should always be used as a source of
symmetry information in preference to the above space-group names.
They are only intended as comments.
;
_shelx_estimated_absorpt_t_max 0.991
_shelx_estimated_absorpt_t_min 0.916
_olex2_refinement_description
;
1. Fixed Uiso
 At 1.2 times of:
  All C(H) groups, All C(H,H) groups
 At 1.5 times of:
  All C(H,H,H) groups
2.a Ternary CH refined with riding coordinates:
 C15(H15)
2.b Secondary CH2 refined with riding coordinates:
 C6(H6A,H6B)
2.c Aromatic/amide H refined with riding coordinates:
 C1(H1), C2(H2), C3(H3), C5(H5), C7(H7), C10(H10), C11(H11), C12(H12),
 C13(H13), C17(H17), C18(H18), C19(H19), C20(H20), C24(H24), C25(H25), C28(H28),
  C29(H29), C32(H32), C33(H33), C34(H34), C37(H37)
2.d Idealised Me refined as rotating group:
 C35(H35A,H35B,H35C), C36(H36A,H36B,H36C), C38(H38A,H38B,H38C), C39(H39A,H39B,
 H39C)
;
_olex2_submission_special_instructions 'No special instructions were received'
_oxdiff_exptl_absorpt_empirical_details
;
Empirical correction (ABSPACK) includes:
- Absorption correction using spherical harmonics
- Frame scaling
- Detector area scaling
;
_oxdiff_exptl_absorpt_empirical_full_max 2.099
_oxdiff_exptl_absorpt_empirical_full_min 0.536

loop_
_space_group_symop_operation_xyz
'x, y, z'
'-x, y+1/2, -z+1/2'
'-x, -y, -z'
'x, -y-1/2, z-1/2'

loop_
_atom_site_label
_atom_site_type_symbol
_atom_site_fract_x
_atom_site_fract_y
_atom_site_fract_z
_atom_site_U_iso_or_equiv
_atom_site_adp_type
_atom_site_occupancy
_atom_site_site_symmetry_order
_atom_site_calc_flag
_atom_site_refinement_flags_posn
_atom_site_refinement_flags_adp
_atom_site_refinement_flags_occupancy
_atom_site_disorder_assembly
_atom_site_disorder_group
Zn1 Zn 0.65418(4) 0.47752(12) 0.56569(4) 0.0579(3) Uani 1 1 d . . . . .
Zn2 Zn 0.500000 1.000000 0.000000 0.0516(4) Uani 1 2 d S . P . .
O1 O 0.6382(2) 0.2164(7) 0.5183(3) 0.0856(17) Uani 1 1 d . . . . .
O2 O 0.5786(2) 0.3594(6) 0.5576(2) 0.0581(12) Uani 1 1 d . . . . .
O3 O 0.6436(2) 0.5570(7) 0.4680(2) 0.0711(15) Uani 1 1 d . . . . .
O4 O 0.5393(2) 0.5547(6) 0.4199(2) 0.0617(12) Uani 1 1 d . . . . .
O5 O 0.6482(2) 0.8722(6) 0.1381(2) 0.0639(13) Uani 1 1 d . . . . .
O6 O 0.5457(2) 0.8398(5) 0.0779(2) 0.0587(12) Uani 1 1 d . . . . .
N1 N 0.7436(3) 0.4199(7) 0.6185(3) 0.0629(16) Uani 1 1 d . . . . .
N2 N 0.9088(2) 0.3145(6) 0.8557(3) 0.0552(14) Uani 1 1 d . . . . .
C1 C 0.7739(3) 0.3572(11) 0.5794(4) 0.084(3) Uani 1 1 d . . . . .
H1 H 0.752495 0.337546 0.526436 0.101 Uiso 1 1 calc R U . . .
C2 C 0.8347(4) 0.3196(13) 0.6120(4) 0.098(3) Uani 1 1 d . . . . .
H2 H 0.855953 0.279405 0.582034 0.118 Uiso 1 1 calc R U . . .
C3 C 0.8645(4) 0.3415(11) 0.6899(4) 0.083(3) Uani 1 1 d . . . . .
H3 H 0.906538 0.313555 0.714163 0.100 Uiso 1 1 calc R U . . .
C4 C 0.8334(3) 0.4044(8) 0.7330(4) 0.0556(17) Uani 1 1 d . . . . .
C5 C 0.7730(3) 0.4402(9) 0.6940(4) 0.0585(18) Uani 1 1 d . . . . .
H5 H 0.750407 0.482067 0.722021 0.070 Uiso 1 1 calc R U . . .
C6 C 0.8626(3) 0.4300(8) 0.8181(3) 0.0548(16) Uani 1 1 d . . . . .
H6A H 0.882297 0.530787 0.827980 0.066 Uiso 1 1 calc R U . . .
H6B H 0.830218 0.428522 0.840207 0.066 Uiso 1 1 calc R U . . .
C7 C 0.9021(3) 0.2442(8) 0.9108(4) 0.0554(17) Uani 1 1 d . . . . .
H7 H 0.867280 0.267973 0.923062 0.067 Uiso 1 1 calc R U . . .
C8 C 0.9463(3) 0.1247(8) 0.9582(3) 0.0525(16) Uani 1 1 d . . . . .
C9 C 0.9722(3) 0.1787(8) 1.0426(3) 0.0509(16) Uani 1 1 d . . . . .
C10 C 0.9723(3) 0.3278(9) 1.0641(4) 0.0548(17) Uani 1 1 d . . . . .
H10 H 0.955571 0.402522 1.025595 0.066 Uiso 1 1 calc R U . . .
C11 C 0.9963(3) 0.3717(8) 1.1411(4) 0.0560(17) Uani 1 1 d . . . . .
H11 H 0.995825 0.474572 1.155288 0.067 Uiso 1 1 calc R U . . .
C12 C 1.0211(3) 0.2597(9) 1.1966(4) 0.0611(19) Uani 1 1 d . . . . .
H12 H 1.037424 0.286578 1.249277 0.073 Uiso 1 1 calc R U . . .
C13 C 1.0221(3) 0.1102(9) 1.1756(4) 0.0576(18) Uani 1 1 d . . . . .
H13 H 1.039411 0.035270 1.213751 0.069 Uiso 1 1 calc R U . . .
C14 C 0.9978(3) 0.0698(8) 1.0989(3) 0.0538(16) Uani 1 1 d . . . . .
C15 C 0.9994(3) -0.0951(8) 1.0739(4) 0.0529(16) Uani 1 1 d . . . . .
H15 H 1.006192 -0.162434 1.118985 0.064 Uiso 1 1 calc R U . . .
C16 C 0.9366(3) -0.1273(8) 1.0144(4) 0.0529(16) Uani 1 1 d . . . . .
C17 C 0.9063(3) -0.2606(9) 1.0136(4) 0.0592(18) Uani 1 1 d . . . . .
H17 H 0.924272 -0.332531 1.053218 0.071 Uiso 1 1 calc R U . . .
C18 C 0.8493(3) -0.2921(9) 0.9552(4) 0.0634(19) Uani 1 1 d . . . . .
H18 H 0.827973 -0.383245 0.955751 0.076 Uiso 1 1 calc R U . . .
C19 C 0.8246(3) -0.1881(9) 0.8969(4) 0.0621(19) Uani 1 1 d . . . . .
H19 H 0.786428 -0.208891 0.856511 0.075 Uiso 1 1 calc R U . . .
C20 C 0.8552(3) -0.0538(9) 0.8969(4) 0.0560(17) Uani 1 1 d . . . . .
H20 H 0.838178 0.015812 0.855906 0.067 Uiso 1 1 calc R U . . .
C21 C 0.9101(3) -0.0205(8) 0.9561(4) 0.0517(16) Uani 1 1 d . . . . .
C22 C 0.5899(4) 0.2336(10) 0.5308(4) 0.068(2) Uani 1 1 d . . . . .
C23 C 0.5450(3) 0.1111(9) 0.5168(4) 0.0631(19) Uani 1 1 d . . . . .
C24 C 0.5033(3) 0.1107(9) 0.5533(4) 0.0636(19) Uani 1 1 d . . . . .
H24 H 0.505596 0.187344 0.589566 0.076 Uiso 1 1 calc R U . . .
C25 C 0.4587(4) 0.0008(9) 0.5376(4) 0.0653(19) Uani 1 1 d . . . . .
H25 H 0.430587 0.000620 0.563323 0.078 Uiso 1 1 calc R U . . .
C26 C 0.5907(3) 0.5768(9) 0.4144(4) 0.0590(18) Uani 1 1 d . . . . .
C27 C 0.5917(3) 0.6337(9) 0.3402(3) 0.0585(18) Uani 1 1 d . . . . .
C28 C 0.6468(3) 0.6565(11) 0.3314(4) 0.077(2) Uani 1 1 d . . . . .
H28 H 0.684505 0.632568 0.371992 0.093 Uiso 1 1 calc R U . . .
C29 C 0.6475(3) 0.7135(11) 0.2644(4) 0.075(2) Uani 1 1 d . . . . .
H29 H 0.685755 0.728717 0.258736 0.090 Uiso 1 1 calc R U . . .
C30 C 0.5933(3) 0.7496(9) 0.2046(3) 0.0576(18) Uani 1 1 d . . . . .
C31 C 0.5957(3) 0.8236(9) 0.1348(4) 0.0587(18) Uani 1 1 d . . . . .
C32 C 0.5376(3) 0.7253(9) 0.2123(3) 0.0599(18) Uani 1 1 d . . . . .
H32 H 0.500159 0.748819 0.171258 0.072 Uiso 1 1 calc R U . . .
C33 C 0.5365(3) 0.6670(9) 0.2796(3) 0.0606(19) Uani 1 1 d . . . . .
H33 H 0.498230 0.649330 0.284898 0.073 Uiso 1 1 calc R U . . .
O7 O 0.7625(2) 0.3256(8) 0.9165(3) 0.0880(17) Uani 1 1 d . . . . .
N3 N 0.6709(3) 0.2943(8) 0.8161(3) 0.0679(16) Uani 1 1 d . . . . .
C34 C 0.7296(4) 0.2665(11) 0.8547(5) 0.083(2) Uani 1 1 d . . . . .
H34 H 0.748684 0.194293 0.833458 0.100 Uiso 1 1 calc R U . . .
C35 C 0.6378(4) 0.3910(15) 0.8484(6) 0.124(4) Uani 1 1 d . . . . .
H35A H 0.666362 0.433711 0.896599 0.186 Uiso 1 1 calc R U . . .
H35B H 0.605883 0.332556 0.858161 0.186 Uiso 1 1 calc R U . . .
H35C H 0.618413 0.473022 0.812407 0.186 Uiso 1 1 calc R U . . .
C36 C 0.6357(4) 0.2230(12) 0.7443(5) 0.098(3) Uani 1 1 d . . . . .
H36A H 0.604448 0.156912 0.751054 0.146 Uiso 1 1 calc R U . . .
H36B H 0.663246 0.162888 0.727025 0.146 Uiso 1 1 calc R U . . .
H36C H 0.615391 0.300457 0.705980 0.146 Uiso 1 1 calc R U . . .
O8 O 0.7563(3) 0.0288(9) 0.7264(3) 0.107(2) Uani 1 1 d . . . . .
N4 N 0.7604(3) -0.0830(9) 0.6199(4) 0.0794(19) Uani 1 1 d . . . . .
C37 C 0.7335(4) -0.0127(11) 0.6604(5) 0.083(3) Uani 1 1 d . . . . .
H37 H 0.690822 0.008199 0.634729 0.100 Uiso 1 1 calc R U . . .
C38 C 0.7288(4) -0.1192(13) 0.5403(5) 0.102(3) Uani 1 1 d . . . . .
H38A H 0.684345 -0.106655 0.526462 0.153 Uiso 1 1 calc R U . . .
H38B H 0.737678 -0.224137 0.531230 0.153 Uiso 1 1 calc R U . . .
H38C H 0.742958 -0.051652 0.508940 0.153 Uiso 1 1 calc R U . . .
C39 C 0.8252(5) -0.1215(17) 0.6545(6) 0.138(5) Uani 1 1 d . . . . .
H39A H 0.849517 -0.046510 0.639677 0.207 Uiso 1 1 calc R U . . .
H39B H 0.831889 -0.221689 0.636853 0.207 Uiso 1 1 calc R U . . .
H39C H 0.837963 -0.122314 0.710389 0.207 Uiso 1 1 calc R U . . .

loop_
_atom_site_aniso_label
_atom_site_aniso_U_11
_atom_site_aniso_U_22
_atom_site_aniso_U_33
_atom_site_aniso_U_23
_atom_site_aniso_U_13
_atom_site_aniso_U_12
Zn1 0.0420(5) 0.0936(7) 0.0336(4) 0.0029(4) 0.0089(4) 0.0078(5)
Zn2 0.0393(7) 0.0813(9) 0.0302(5) 0.0001(6) 0.0083(5) -0.0039(6)
O1 0.054(3) 0.097(4) 0.111(5) -0.011(3) 0.036(3) 0.003(3)
O2 0.049(3) 0.075(3) 0.041(2) -0.001(2) 0.006(2) 0.005(2)
O3 0.040(3) 0.133(5) 0.035(2) 0.006(3) 0.008(2) 0.009(3)
O4 0.051(3) 0.099(4) 0.034(2) 0.003(2) 0.014(2) 0.004(3)
O5 0.042(3) 0.109(4) 0.038(2) 0.007(2) 0.013(2) -0.007(3)
O6 0.052(3) 0.081(3) 0.035(2) 0.003(2) 0.007(2) -0.009(2)
N1 0.049(3) 0.101(5) 0.037(3) 0.003(3) 0.013(3) 0.014(3)
N2 0.040(3) 0.070(4) 0.042(3) 0.006(3) -0.001(2) 0.007(3)
C1 0.055(5) 0.153(8) 0.038(4) 0.002(4) 0.010(3) 0.029(5)
C2 0.059(5) 0.193(11) 0.046(4) 0.009(5) 0.023(4) 0.042(6)
C3 0.050(4) 0.142(8) 0.056(4) 0.017(5) 0.018(4) 0.023(5)
C4 0.040(4) 0.082(5) 0.043(3) 0.012(3) 0.012(3) 0.008(3)
C5 0.043(4) 0.088(5) 0.042(3) 0.012(3) 0.014(3) 0.003(4)
C6 0.044(4) 0.069(4) 0.043(3) 0.009(3) 0.006(3) 0.003(3)
C7 0.038(4) 0.071(5) 0.046(4) 0.001(3) 0.003(3) 0.002(3)
C8 0.042(4) 0.071(4) 0.039(3) 0.007(3) 0.009(3) 0.007(3)
C9 0.031(3) 0.073(5) 0.043(3) 0.003(3) 0.006(3) -0.002(3)
C10 0.037(4) 0.081(5) 0.042(3) 0.009(3) 0.010(3) 0.001(3)
C11 0.047(4) 0.070(5) 0.053(4) 0.002(3) 0.020(3) 0.006(3)
C12 0.040(4) 0.097(6) 0.047(4) 0.003(4) 0.016(3) -0.003(4)
C13 0.046(4) 0.079(5) 0.048(4) 0.006(3) 0.017(3) 0.003(3)
C14 0.036(3) 0.081(5) 0.040(3) 0.007(3) 0.009(3) 0.001(3)
C15 0.044(4) 0.071(5) 0.042(3) 0.004(3) 0.013(3) 0.002(3)
C16 0.035(3) 0.069(5) 0.054(4) 0.005(3) 0.016(3) 0.004(3)
C17 0.054(4) 0.073(5) 0.050(4) 0.005(3) 0.018(3) 0.007(4)
C18 0.058(5) 0.076(5) 0.058(4) -0.007(4) 0.023(4) -0.005(4)
C19 0.047(4) 0.082(5) 0.050(4) -0.005(4) 0.010(3) -0.002(4)
C20 0.047(4) 0.077(5) 0.043(3) 0.003(3) 0.014(3) 0.009(4)
C21 0.035(3) 0.070(5) 0.050(4) 0.006(3) 0.016(3) 0.004(3)
C22 0.061(5) 0.085(6) 0.047(4) 0.002(4) 0.008(4) 0.005(4)
C23 0.060(5) 0.072(5) 0.054(4) 0.006(4) 0.017(4) 0.007(4)
C24 0.066(5) 0.073(5) 0.052(4) 0.002(4) 0.022(4) 0.010(4)
C25 0.057(4) 0.073(5) 0.061(4) 0.010(4) 0.016(4) 0.010(4)
C26 0.057(5) 0.085(5) 0.038(3) -0.002(3) 0.021(3) 0.008(4)
C27 0.046(4) 0.098(6) 0.029(3) 0.005(3) 0.011(3) 0.008(4)
C28 0.043(4) 0.142(8) 0.042(4) 0.017(4) 0.011(3) 0.003(4)
C29 0.039(4) 0.139(8) 0.049(4) 0.015(4) 0.019(3) 0.005(4)
C30 0.043(4) 0.087(5) 0.038(3) 0.006(3) 0.011(3) -0.002(3)
C31 0.054(4) 0.083(5) 0.037(3) 0.003(3) 0.014(3) 0.000(4)
C32 0.045(4) 0.096(5) 0.034(3) 0.008(3) 0.010(3) 0.003(4)
C33 0.042(4) 0.095(6) 0.042(3) 0.008(3) 0.013(3) -0.005(4)
O7 0.054(3) 0.143(5) 0.063(3) 0.005(3) 0.018(3) 0.008(3)
N3 0.053(4) 0.097(5) 0.049(3) 0.006(3) 0.014(3) 0.005(3)
C34 0.059(5) 0.123(8) 0.062(5) 0.000(5) 0.017(4) 0.006(5)
C35 0.063(6) 0.184(12) 0.107(8) -0.051(8) 0.010(6) 0.021(7)
C36 0.085(6) 0.136(9) 0.060(5) -0.014(5) 0.014(5) 0.012(6)
O8 0.077(4) 0.180(7) 0.053(3) -0.010(4) 0.011(3) 0.016(4)
N4 0.062(4) 0.112(5) 0.055(4) -0.001(4) 0.012(3) 0.012(4)
C37 0.068(5) 0.117(7) 0.055(5) 0.003(5) 0.012(4) 0.017(5)
C38 0.085(6) 0.147(9) 0.068(5) -0.017(6) 0.022(5) 0.015(6)
C39 0.076(7) 0.222(14) 0.101(8) -0.036(9) 0.015(6) 0.041(8)

loop_
_atom_type_symbol
_atom_type_description
_atom_type_scat_dispersion_real
_atom_type_scat_dispersion_imag
_atom_type_scat_source
C C 0.0181 0.0091 'International Tables Vol C Tables 4.2.6.8 and 6.1.1.4'
H H 0.0000 0.0000 'International Tables Vol C Tables 4.2.6.8 and 6.1.1.4'
N N 0.0311 0.0180 'International Tables Vol C Tables 4.2.6.8 and 6.1.1.4'
O O 0.0492 0.0322 'International Tables Vol C Tables 4.2.6.8 and 6.1.1.4'
Zn Zn -1.5491 0.6778 'International Tables Vol C Tables 4.2.6.8 and 6.1.1.4'

loop_
_geom_angle_atom_site_label_1
_geom_angle_atom_site_label_2
_geom_angle_atom_site_label_3
_geom_angle
_geom_angle_site_symmetry_1
_geom_angle_site_symmetry_3
_geom_angle_publ_flag
O1 Zn1 C22 28.6(2) . . ?
O2 Zn1 O1 58.15(18) . . ?
O2 Zn1 N1 128.8(2) . . ?
O2 Zn1 C22 29.5(2) . . ?
O3 Zn1 O1 92.9(2) . . ?
O3 Zn1 O2 109.07(19) . . ?
O3 Zn1 O5 114.0(2) . 4_576 ?
O3 Zn1 N1 108.0(2) . . ?
O3 Zn1 C22 102.2(2) . . ?
O5 Zn1 O1 149.0(2) 4_576 . ?
O5 Zn1 O2 96.8(2) 4_576 . ?
O5 Zn1 N1 99.2(2) 4_576 . ?
O5 Zn1 C22 124.4(2) 4_576 . ?
N1 Zn1 O1 86.0(2) . . ?
N1 Zn1 C22 108.2(3) . . ?
O2 Zn2 O2 180.0 2_655 4_575 ?
O4 Zn2 O2 88.54(18) 4_575 4_575 ?
O4 Zn2 O2 91.46(18) 2_655 4_575 ?
O4 Zn2 O2 91.46(18) 4_575 2_655 ?
O4 Zn2 O2 88.54(18) 2_655 2_655 ?
O4 Zn2 O4 180.00(19) 4_575 2_655 ?
O6 Zn2 O2 85.41(17) . 4_575 ?
O6 Zn2 O2 94.59(17) 3_675 4_575 ?
O6 Zn2 O2 94.59(17) . 2_655 ?
O6 Zn2 O2 85.41(17) 3_675 2_655 ?
O6 Zn2 O4 95.96(18) 3_675 2_655 ?
O6 Zn2 O4 95.96(18) . 4_575 ?
O6 Zn2 O4 84.04(18) 3_675 4_575 ?
O6 Zn2 O4 84.04(18) . 2_655 ?
O6 Zn2 O6 180.0(3) . 3_675 ?
C22 O1 Zn1 80.9(5) . . ?
Zn1 O2 Zn2 107.4(2) . 2_645 ?
C22 O2 Zn1 100.2(5) . . ?
C22 O2 Zn2 124.4(4) . 2_645 ?
C26 O3 Zn1 123.5(4) . . ?
C26 O4 Zn2 141.6(4) . 2_645 ?
C31 O5 Zn1 120.9(4) . 4_575 ?
C31 O6 Zn2 139.5(5) . . ?
C1 N1 Zn1 120.4(5) . . ?
C1 N1 C5 118.5(6) . . ?
C5 N1 Zn1 121.1(5) . . ?
C7 N2 C6 116.4(6) . . ?
N1 C1 H1 118.7 . . ?
N1 C1 C2 122.6(7) . . ?
C2 C1 H1 118.7 . . ?
C1 C2 H2 120.9 . . ?
C1 C2 C3 118.2(7) . . ?
C3 C2 H2 120.9 . . ?
C2 C3 H3 119.7 . . ?
C2 C3 C4 120.5(7) . . ?
C4 C3 H3 119.7 . . ?
C3 C4 C6 123.5(6) . . ?
C5 C4 C3 116.1(6) . . ?
C5 C4 C6 120.4(6) . . ?
N1 C5 C4 124.0(6) . . ?
N1 C5 H5 118.0 . . ?
C4 C5 H5 118.0 . . ?
N2 C6 C4 111.7(6) . . ?
N2 C6 H6A 109.3 . . ?
N2 C6 H6B 109.3 . . ?
C4 C6 H6A 109.3 . . ?
C4 C6 H6B 109.3 . . ?
H6A C6 H6B 107.9 . . ?
N2 C7 H7 118.0 . . ?
N2 C7 C8 124.1(6) . . ?
C8 C7 H7 118.0 . . ?
C7 C8 C9 108.0(5) . . ?
C7 C8 C15 110.5(5) . 3_757 ?
C7 C8 C21 108.8(5) . . ?
C9 C8 C15 111.8(5) . 3_757 ?
C21 C8 C9 106.7(5) . . ?
C21 C8 C15 110.9(5) . 3_757 ?
C10 C9 C8 123.5(6) . . ?
C10 C9 C14 119.2(6) . . ?
C14 C9 C8 117.3(6) . . ?
C9 C10 H10 119.2 . . ?
C9 C10 C11 121.6(6) . . ?
C11 C10 H10 119.2 . . ?
C10 C11 H11 121.0 . . ?
C12 C11 C10 118.0(7) . . ?
C12 C11 H11 121.0 . . ?
C11 C12 H12 119.6 . . ?
C13 C12 C11 120.8(6) . . ?
C13 C12 H12 119.6 . . ?
C12 C13 H13 120.0 . . ?
C12 C13 C14 120.0(7) . . ?
C14 C13 H13 120.0 . . ?
C9 C14 C15 118.5(6) . . ?
C13 C14 C9 120.4(7) . . ?
C13 C14 C15 121.1(6) . . ?
C8 C15 H15 108.7 3_757 . ?
C14 C15 C8 112.3(5) . 3_757 ?
C14 C15 H15 108.7 . . ?
C16 C15 C8 112.0(5) . 3_757 ?
C16 C15 C14 106.3(5) . . ?
C16 C15 H15 108.7 . . ?
C17 C16 C15 121.8(6) . . ?
C17 C16 C21 119.7(6) . . ?
C21 C16 C15 118.5(6) . . ?
C16 C17 H17 119.5 . . ?
C16 C17 C18 120.9(7) . . ?
C18 C17 H17 119.5 . . ?
C17 C18 H18 120.6 . . ?
C19 C18 C17 118.8(7) . . ?
C19 C18 H18 120.6 . . ?
C18 C19 H19 119.7 . . ?
C18 C19 C20 120.6(7) . . ?
C20 C19 H19 119.7 . . ?
C19 C20 H20 119.8 . . ?
C21 C20 C19 120.4(7) . . ?
C21 C20 H20 119.8 . . ?
C16 C21 C8 117.8(6) . . ?
C20 C21 C8 122.6(6) . . ?
C20 C21 C16 119.5(6) . . ?
O1 C22 Zn1 70.5(5) . . ?
O1 C22 O2 120.8(8) . . ?
O1 C22 C23 121.0(8) . . ?
O2 C22 Zn1 50.3(4) . . ?
O2 C22 C23 118.3(7) . . ?
C23 C22 Zn1 168.5(6) . . ?
C24 C23 C22 120.1(7) . . ?
C24 C23 C25 119.8(7) . 3_656 ?
C25 C23 C22 120.0(7) 3_656 . ?
C23 C24 H24 119.6 . . ?
C25 C24 C23 120.9(7) . . ?
C25 C24 H24 119.6 . . ?
C23 C25 H25 120.3 3_656 . ?
C24 C25 C23 119.4(7) . 3_656 ?
C24 C25 H25 120.3 . . ?
O3 C26 C27 115.7(6) . . ?
O4 C26 O3 125.7(6) . . ?
O4 C26 C27 118.6(6) . . ?
C28 C27 C26 120.4(6) . . ?
C28 C27 C33 119.5(6) . . ?
C33 C27 C26 120.1(6) . . ?
C27 C28 H28 120.0 . . ?
C29 C28 C27 120.0(6) . . ?
C29 C28 H28 120.0 . . ?
C28 C29 H29 119.5 . . ?
C28 C29 C30 121.0(7) . . ?
C30 C29 H29 119.5 . . ?
C29 C30 C31 119.7(6) . . ?
C32 C30 C29 119.6(6) . . ?
C32 C30 C31 120.6(6) . . ?
O5 C31 C30 117.1(6) . . ?
O6 C31 O5 124.7(6) . . ?
O6 C31 C30 118.0(6) . . ?
C30 C32 H32 120.1 . . ?
C33 C32 C30 119.8(6) . . ?
C33 C32 H32 120.1 . . ?
C27 C33 H33 120.0 . . ?
C32 C33 C27 120.0(6) . . ?
C32 C33 H33 120.0 . . ?
C34 N3 C35 119.7(7) . . ?
C34 N3 C36 123.4(7) . . ?
C35 N3 C36 116.8(7) . . ?
O7 C34 N3 126.3(9) . . ?
O7 C34 H34 116.8 . . ?
N3 C34 H34 116.8 . . ?
N3 C35 H35A 109.5 . . ?
N3 C35 H35B 109.5 . . ?
N3 C35 H35C 109.5 . . ?
H35A C35 H35B 109.5 . . ?
H35A C35 H35C 109.5 . . ?
H35B C35 H35C 109.5 . . ?
N3 C36 H36A 109.5 . . ?
N3 C36 H36B 109.5 . . ?
N3 C36 H36C 109.5 . . ?
H36A C36 H36B 109.5 . . ?
H36A C36 H36C 109.5 . . ?
H36B C36 H36C 109.5 . . ?
C37 N4 C38 122.6(7) . . ?
C37 N4 C39 119.9(7) . . ?
C38 N4 C39 117.4(7) . . ?
O8 C37 N4 128.0(8) . . ?
O8 C37 H37 116.0 . . ?
N4 C37 H37 116.0 . . ?
N4 C38 H38A 109.5 . . ?
N4 C38 H38B 109.5 . . ?
N4 C38 H38C 109.5 . . ?
H38A C38 H38B 109.5 . . ?
H38A C38 H38C 109.5 . . ?
H38B C38 H38C 109.5 . . ?
N4 C39 H39A 109.5 . . ?
N4 C39 H39B 109.5 . . ?
N4 C39 H39C 109.5 . . ?
H39A C39 H39B 109.5 . . ?
H39A C39 H39C 109.5 . . ?
H39B C39 H39C 109.5 . . ?

loop_
_geom_bond_atom_site_label_1
_geom_bond_atom_site_label_2
_geom_bond_distance
_geom_bond_site_symmetry_2
_geom_bond_publ_flag
Zn1 O1 2.455(6) . ?
Zn1 O2 2.010(5) . ?
Zn1 O3 1.895(4) . ?
Zn1 O5 1.945(5) 4_576 ?
Zn1 N1 2.016(5) . ?
Zn1 C22 2.572(9) . ?
Zn2 O2 2.148(4) 4_575 ?
Zn2 O2 2.148(4) 2_655 ?
Zn2 O4 2.094(4) 2_655 ?
Zn2 O4 2.094(4) 4_575 ?
Zn2 O6 2.033(4) . ?
Zn2 O6 2.033(4) 3_675 ?
O1 C22 1.247(9) . ?
O2 C22 1.289(9) . ?
O3 C26 1.284(8) . ?
O4 C26 1.259(8) . ?
O5 C31 1.282(8) . ?
O6 C31 1.263(7) . ?
N1 C1 1.319(9) . ?
N1 C5 1.338(8) . ?
N2 C6 1.464(8) . ?
N2 C7 1.267(8) . ?
C1 H1 0.9500 . ?
C1 C2 1.362(10) . ?
C2 H2 0.9500 . ?
C2 C3 1.380(10) . ?
C3 H3 0.9500 . ?
C3 C4 1.392(10) . ?
C4 C5 1.363(9) . ?
C4 C6 1.504(8) . ?
C5 H5 0.9500 . ?
C6 H6A 0.9900 . ?
C6 H6B 0.9900 . ?
C7 H7 0.9500 . ?
C7 C8 1.515(9) . ?
C8 C9 1.549(9) . ?
C8 C15 1.619(9) 3_757 ?
C8 C21 1.531(9) . ?
C9 C10 1.380(10) . ?
C9 C14 1.391(9) . ?
C10 H10 0.9500 . ?
C10 C11 1.400(9) . ?
C11 H11 0.9500 . ?
C11 C12 1.399(9) . ?
C12 H12 0.9500 . ?
C12 C13 1.384(10) . ?
C13 H13 0.9500 . ?
C13 C14 1.386(9) . ?
C14 C15 1.538(10) . ?
C15 H15 1.0000 . ?
C15 C16 1.504(9) . ?
C16 C17 1.373(10) . ?
C16 C21 1.404(9) . ?
C17 H17 0.9500 . ?
C17 C18 1.404(9) . ?
C18 H18 0.9500 . ?
C18 C19 1.382(10) . ?
C19 H19 0.9500 . ?
C19 C20 1.388(10) . ?
C20 H20 0.9500 . ?
C20 C21 1.382(9) . ?
C22 C23 1.463(11) . ?
C23 C24 1.386(10) . ?
C23 C25 1.403(10) 3_656 ?
C24 H24 0.9500 . ?
C24 C25 1.377(10) . ?
C25 H25 0.9500 . ?
C26 C27 1.492(9) . ?
C27 C28 1.375(9) . ?
C27 C33 1.397(9) . ?
C28 H28 0.9500 . ?
C28 C29 1.362(9) . ?
C29 H29 0.9500 . ?
C29 C30 1.381(9) . ?
C30 C31 1.488(9) . ?
C30 C32 1.378(9) . ?
C32 H32 0.9500 . ?
C32 C33 1.377(8) . ?
C33 H33 0.9500 . ?
O7 C34 1.245(9) . ?
N3 C34 1.315(10) . ?
N3 C35 1.432(11) . ?
N3 C36 1.438(10) . ?
C34 H34 0.9500 . ?
C35 H35A 0.9800 . ?
C35 H35B 0.9800 . ?
C35 H35C 0.9800 . ?
C36 H36A 0.9800 . ?
C36 H36B 0.9800 . ?
C36 H36C 0.9800 . ?
O8 C37 1.211(9) . ?
N4 C37 1.312(10) . ?
N4 C38 1.437(10) . ?
N4 C39 1.448(11) . ?
C37 H37 0.9500 . ?
C38 H38A 0.9800 . ?
C38 H38B 0.9800 . ?
C38 H38C 0.9800 . ?
C39 H39A 0.9800 . ?
C39 H39B 0.9800 . ?
C39 H39C 0.9800 . ?

loop_
_geom_torsion_atom_site_label_1
_geom_torsion_atom_site_label_2
_geom_torsion_atom_site_label_3
_geom_torsion_atom_site_label_4
_geom_torsion
_geom_torsion_site_symmetry_1
_geom_torsion_site_symmetry_2
_geom_torsion_site_symmetry_3
_geom_torsion_site_symmetry_4
_geom_torsion_publ_flag
Zn1 O1 C22 O2 -0.3(6) . . . . ?
Zn1 O1 C22 C23 -179.3(6) . . . . ?
Zn1 O2 C22 O1 0.3(8) . . . . ?
Zn1 O2 C22 C23 179.3(5) . . . . ?
Zn1 O3 C26 O4 4.0(11) . . . . ?
Zn1 O3 C26 C27 -177.2(5) . . . . ?
Zn1 O5 C31 O6 16.1(10) 4_575 . . . ?
Zn1 O5 C31 C30 -160.8(5) 4_575 . . . ?
Zn1 N1 C1 C2 178.4(8) . . . . ?
Zn1 N1 C5 C4 -179.7(6) . . . . ?
Zn1 C22 C23 C24 -18(3) . . . . ?
Zn1 C22 C23 C25 158(2) . . . 3_656 ?
Zn2 O2 C22 Zn1 119.4(5) 2_645 . . . ?
Zn2 O2 C22 O1 119.7(6) 2_645 . . . ?
Zn2 O2 C22 C23 -61.3(8) 2_645 . . . ?
Zn2 O4 C26 O3 6.2(14) 2_645 . . . ?
Zn2 O4 C26 C27 -172.6(5) 2_645 . . . ?
Zn2 O6 C31 O5 -42.1(11) . . . . ?
Zn2 O6 C31 C30 134.8(6) . . . . ?
O1 Zn1 O3 C26 79.2(6) . . . . ?
O1 C22 C23 C24 158.4(7) . . . . ?
O1 C22 C23 C25 -25.9(10) . . . 3_656 ?
O2 Zn1 O3 C26 22.0(7) . . . . ?
O2 C22 C23 C24 -20.6(10) . . . . ?
O2 C22 C23 C25 155.1(6) . . . 3_656 ?
O3 C26 C27 C28 2.3(11) . . . . ?
O3 C26 C27 C33 -176.4(7) . . . . ?
O4 C26 C27 C28 -178.7(8) . . . . ?
O4 C26 C27 C33 2.5(11) . . . . ?
O5 Zn1 O3 C26 -84.9(6) 4_576 . . . ?
N1 Zn1 O3 C26 165.9(6) . . . . ?
N1 C1 C2 C3 3.3(16) . . . . ?
N2 C7 C8 C9 120.0(7) . . . . ?
N2 C7 C8 C15 -2.6(9) . . . 3_757 ?
N2 C7 C8 C21 -124.6(7) . . . . ?
C1 N1 C5 C4 2.2(12) . . . . ?
C1 C2 C3 C4 -1.8(16) . . . . ?
C2 C3 C4 C5 0.6(13) . . . . ?
C2 C3 C4 C6 179.3(9) . . . . ?
C3 C4 C5 N1 -0.8(12) . . . . ?
C3 C4 C6 N2 -32.6(10) . . . . ?
C5 N1 C1 C2 -3.5(14) . . . . ?
C5 C4 C6 N2 146.1(7) . . . . ?
C6 N2 C7 C8 -178.0(6) . . . . ?
C6 C4 C5 N1 -179.5(7) . . . . ?
C7 N2 C6 C4 -125.7(6) . . . . ?
C7 C8 C9 C10 -21.1(8) . . . . ?
C7 C8 C9 C14 160.4(6) . . . . ?
C7 C8 C21 C16 -159.6(6) . . . . ?
C7 C8 C21 C20 24.8(8) . . . . ?
C8 C9 C10 C11 -179.8(6) . . . . ?
C8 C9 C14 C13 179.8(6) . . . . ?
C8 C9 C14 C15 0.5(8) . . . . ?
C8 C15 C16 C17 99.7(7) 3_757 . . . ?
C8 C15 C16 C21 -77.1(8) 3_757 . . . ?
C9 C8 C21 C16 -43.4(7) . . . . ?
C9 C8 C21 C20 141.0(6) . . . . ?
C9 C10 C11 C12 0.5(9) . . . . ?
C9 C14 C15 C8 77.4(7) . . . 3_757 ?
C9 C14 C15 C16 -45.4(7) . . . . ?
C10 C9 C14 C13 1.2(9) . . . . ?
C10 C9 C14 C15 -178.0(6) . . . . ?
C10 C11 C12 C13 0.5(9) . . . . ?
C11 C12 C13 C14 -0.6(10) . . . . ?
C12 C13 C14 C9 -0.3(10) . . . . ?
C12 C13 C14 C15 179.0(6) . . . . ?
C13 C14 C15 C8 -101.8(7) . . . 3_757 ?
C13 C14 C15 C16 135.4(6) . . . . ?
C14 C9 C10 C11 -1.4(9) . . . . ?
C14 C15 C16 C17 -137.4(6) . . . . ?
C14 C15 C16 C21 45.9(7) . . . . ?
C15 C8 C9 C10 100.7(7) 3_757 . . . ?
C15 C8 C9 C14 -77.8(7) 3_757 . . . ?
C15 C8 C21 C16 78.6(7) 3_757 . . . ?
C15 C8 C21 C20 -97.0(7) 3_757 . . . ?
C15 C16 C17 C18 -176.5(6) . . . . ?
C15 C16 C21 C8 -1.7(9) . . . . ?
C15 C16 C21 C20 174.0(6) . . . . ?
C16 C17 C18 C19 1.8(10) . . . . ?
C17 C16 C21 C8 -178.5(6) . . . . ?
C17 C16 C21 C20 -2.8(9) . . . . ?
C17 C18 C19 C20 -1.2(10) . . . . ?
C18 C19 C20 C21 -1.4(10) . . . . ?
C19 C20 C21 C8 178.9(6) . . . . ?
C19 C20 C21 C16 3.4(10) . . . . ?
C21 C8 C9 C10 -137.9(6) . . . . ?
C21 C8 C9 C14 43.6(7) . . . . ?
C21 C16 C17 C18 0.2(10) . . . . ?
C22 Zn1 O3 C26 51.9(6) . . . . ?
C22 C23 C24 C25 176.5(7) . . . . ?
C23 C24 C25 C23 -0.8(12) . . . 3_656 ?
C25 C23 C24 C25 0.8(12) 3_656 . . . ?
C26 C27 C28 C29 -177.7(8) . . . . ?
C26 C27 C33 C32 177.3(7) . . . . ?
C27 C28 C29 C30 0.2(14) . . . . ?
C28 C27 C33 C32 -1.4(12) . . . . ?
C28 C29 C30 C31 174.9(8) . . . . ?
C28 C29 C30 C32 -1.0(13) . . . . ?
C29 C30 C31 O5 -10.6(11) . . . . ?
C29 C30 C31 O6 172.3(7) . . . . ?
C29 C30 C32 C33 0.7(12) . . . . ?
C30 C32 C33 C27 0.6(12) . . . . ?
C31 C30 C32 C33 -175.2(7) . . . . ?
C32 C30 C31 O5 165.2(7) . . . . ?
C32 C30 C31 O6 -11.9(11) . . . . ?
C33 C27 C28 C29 1.1(13) . . . . ?
C35 N3 C34 O7 -5.9(14) . . . . ?
C36 N3 C34 O7 179.2(9) . . . . ?
C38 N4 C37 O8 -176.6(10) . . . . ?
C39 N4 C37 O8 0.9(16) . . . . ?
